data_7026545
loop_
_publ_author_name
'Han, Li-Wei'
'L\"u, Jian'
'Liu, Tian-Fu'
'Gao, Shui-Ying'
'Cao, Rong'

_publ_section_title
;
 Preparation and characterization of lanthanide-azo-dye coordination
 polymers and polymer thin films via layer-by-layer depositions.
;
_journal_issue 45
_journal_name_full 'Dalton transactions (Cambridge, England : 2003)'
_journal_page_first 10967
_journal_page_last 10973
_journal_paper_doi 10.1039/c0dt00500b
_journal_volume 39
_journal_year 2010
_chemical_formula_sum 'C28 H31 N6 O16 S2 Yb'
_chemical_formula_weight 944.75
_chemical_name_systematic
;
?
;
_space_group_IT_number 2
_symmetry_cell_setting triclinic
_symmetry_space_group_name_Hall '-P 1'
_symmetry_space_group_name_H-M 'P -1'
_atom_sites_solution_hydrogens geom
_atom_sites_solution_primary direct
_atom_sites_solution_secondary difmap
_audit_creation_method SHELXL-97
_cell_angle_alpha 85.445(7)
_cell_angle_beta 71.158(5)
_cell_angle_gamma 72.811(6)
_cell_formula_units_Z 2
_cell_length_a 9.848(6)
_cell_length_b 13.7706(2)
_cell_length_c 14.2740(3)
_cell_measurement_temperature 173(2)
_cell_volume 1749.9(11)
_computing_cell_refinement 'CrystalClear (Rigaku Corp., 2000)'
_computing_data_collection 'CrystalClear (Rigaku Corp., 2000)'
_computing_data_reduction 'CrystalClear (Rigaku Corp., 2000)'
_computing_molecular_graphics 'SHELXL-97 (Sheldrick, 1997)'
_computing_publication_material 'SHELXL-97 (Sheldrick, 1997)'
_computing_structure_refinement 'SHELXL-97 (Sheldrick, 1997)'
_computing_structure_solution 'SHELXS-97 (Sheldrick, 1990)'
_diffrn_ambient_temperature 173(2)
_diffrn_measured_fraction_theta_full 0.991
_diffrn_measured_fraction_theta_max 0.991
_diffrn_measurement_device_type
;
Mercury
;
_diffrn_measurement_method dtprofit.ref
_diffrn_radiation_monochromator graphite
_diffrn_radiation_source 'fine-focus sealed tube'
_diffrn_radiation_type MoK\a
_diffrn_radiation_wavelength 0.71073
_diffrn_reflns_av_R_equivalents 0.0426
_diffrn_reflns_av_sigmaI/netI 0.0726
_diffrn_reflns_limit_h_max 12
_diffrn_reflns_limit_h_min -12
_diffrn_reflns_limit_k_max 17
_diffrn_reflns_limit_k_min -17
_diffrn_reflns_limit_l_max 18
_diffrn_reflns_limit_l_min -17
_diffrn_reflns_number 15274
_diffrn_reflns_theta_full 27.48
_diffrn_reflns_theta_max 27.48
_diffrn_reflns_theta_min 3.02
_diffrn_standards_decay_% none
_diffrn_standards_interval_count none
_diffrn_standards_interval_time none
_diffrn_standards_number none
_exptl_absorpt_coefficient_mu 2.874
_exptl_absorpt_correction_T_max 0.750
_exptl_absorpt_correction_T_min 0.507
_exptl_absorpt_correction_type empirical
_exptl_absorpt_process_details CrystalClear
_exptl_crystal_colour orange
_exptl_crystal_density_diffrn 1.793
_exptl_crystal_density_method 'not measured'
_exptl_crystal_description block
_exptl_crystal_F_000 942
_exptl_crystal_size_max .30
_exptl_crystal_size_mid .20
_exptl_crystal_size_min .10
_refine_diff_density_max 1.319
_refine_diff_density_min -1.383
_refine_diff_density_rms 0.153
_refine_ls_extinction_coef 0.0070(9)
_refine_ls_extinction_expression Fc^*^=kFc[1+0.001xFc^2^\l^3^/sin(2\q)]^-1/4^
_refine_ls_extinction_method SHELXL
_refine_ls_goodness_of_fit_ref 1.190
_refine_ls_hydrogen_treatment constr
_refine_ls_matrix_type full
_refine_ls_number_parameters 525
_refine_ls_number_reflns 7957
_refine_ls_number_restraints 1
_refine_ls_restrained_S_all 1.201
_refine_ls_R_factor_all 0.0788
_refine_ls_R_factor_gt 0.0664
_refine_ls_shift/su_max 0.000
_refine_ls_shift/su_mean 0.000
_refine_ls_structure_factor_coef Fsqd
_refine_ls_weighting_details 'calc w=1/[\s^2^(Fo^2^)+(0.0877P)^2^+0.0000P] where P=(Fo^2^+2Fc^2^)/3'
_refine_ls_weighting_scheme calc
_refine_ls_wR_factor_gt 0.1739
_refine_ls_wR_factor_ref 0.1847
_reflns_number_gt 6827
_reflns_number_total 7957
_reflns_threshold_expression >2sigma(I)
_cod_data_source_file c0dt00500b.txt
_cod_data_source_block compound_8
_cod_original_cell_volume 1749.92(4)
_cod_original_sg_symbol_H-M P-1
_cod_database_code 7026545

loop_
_symmetry_equiv_pos_as_xyz
'x, y, z'
'-x, -y, -z'

loop_
_atom_site_label
_atom_site_type_symbol
_atom_site_fract_x
_atom_site_fract_y
_atom_site_fract_z
_atom_site_U_iso_or_equiv
_atom_site_adp_type
_atom_site_occupancy
_atom_site_symmetry_multiplicity
_atom_site_calc_flag
_atom_site_refinement_flags
_atom_site_disorder_assembly
_atom_site_disorder_group
Yb1 Yb 0.33686(4) 0.30311(2) 0.26582(2) 0.04399(17) Uani 1 1 d . . .
S1' S 1.2631(9) -0.3382(6) 0.0835(9) 0.0566(19) Uani 0.513(19) 1 d P A -1
S1 S 1.2647(8) -0.3171(7) 0.1222(8) 0.051(2) Uani 0.487(19) 1 d PD A 2
S2 S 0.1542(2) 0.3021(2) -0.47107(15) 0.0568(6) Uani 1 1 d . . .
O1W O 0.1410(9) 0.4528(6) 0.3141(6) 0.096(3) Uani 1 1 d . . .
O2W O 0.1590(9) 0.3104(7) 0.1851(6) 0.089(3) Uani 1 1 d . . .
O3W O 0.2582(8) 0.1603(5) 0.3133(5) 0.0637(17) Uani 1 1 d . . .
O3 O 0.4710(7) 0.1931(4) 0.1354(4) 0.0507(14) Uani 1 1 d . . .
O4' O 1.3562(15) -0.3998(12) -0.0037(12) 0.078(6) Uani 0.513(19) 1 d P A -1
O4 O 1.249(2) -0.2752(14) 0.2167(16) 0.098(8) Uani 0.487(19) 1 d P A 2
O4W O 0.4089(13) 0.4041(5) 0.1344(5) 0.110(4) Uani 1 1 d . . .
O2 O 0.3570(7) 0.2069(5) 0.0200(5) 0.0651(18) Uani 1 1 d . . .
O5' O 1.186(4) -0.394(3) 0.159(2) 0.073(8) Uani 0.513(19) 1 d P A -1
O5 O 1.4104(19) -0.333(2) 0.0511(14) 0.099(10) Uani 0.487(19) 1 d P A 2
O5W O 0.293(2) 0.4510(11) -0.0831(15) 0.246(11) Uani 1 1 d . . .
O1 O 0.8566(9) -0.0770(6) -0.2003(5) 0.078(2) Uani 1 1 d . . .
O6' O 1.350(3) -0.2882(14) 0.118(2) 0.097(9) Uani 0.513(19) 1 d P A -1
O6 O 1.209(6) -0.405(3) 0.131(4) 0.136(19) Uani 0.487(19) 1 d P A 2
O6W O -0.0236(15) 0.4859(10) 0.1442(12) 0.168(6) Uani 1 1 d . . .
O7W' O 0.834(4) 0.172(4) 0.647(2) 0.32(3) Uani 0.50 1 d P . .
O7W O 0.859(2) 0.027(3) 0.588(2) 0.38(4) Uani 0.50 1 d P . .
O7 O 0.0594(15) 0.4004(11) -0.4436(7) 0.199(9) Uani 1 1 d D . .
O8 O 0.0834(17) 0.2280(14) -0.4721(9) 0.202(9) Uani 1 1 d . . .
O9 O 0.2637(7) 0.3013(6) -0.5646(4) 0.0615(17) Uani 1 1 d . . .
N1 N 0.4564(7) 0.1589(5) -0.1674(5) 0.0447(15) Uani 1 1 d . . .
N2 N 0.5847(8) 0.0839(5) -0.1835(5) 0.0475(15) Uani 1 1 d . . .
N3 N 0.8035(8) -0.0329(5) -0.0359(6) 0.0549(18) Uani 1 1 d . . .
N4 N 0.6951(7) 0.0362(5) 0.0332(5) 0.0456(15) Uani 1 1 d . . .
N5 N 0.5619(8) 0.2022(6) 0.3018(5) 0.0556(18) Uani 1 1 d . . .
N6 N 0.4741(11) 0.4047(8) 0.3172(7) 0.078(3) Uani 1 1 d . . .
C1 C 1.1325(11) -0.2364(7) 0.0602(9) 0.068(3) Uani 1 1 d . . .
C2 C 1.0382(11) -0.1543(8) 0.1178(9) 0.069(3) Uani 1 1 d . A .
H2A H 1.0465 -0.1440 0.1805 0.083 Uiso 1 1 calc R . .
C3 C 0.9286(11) -0.0850(7) 0.0837(8) 0.061(2) Uani 1 1 d . . .
H3A H 0.8630 -0.0268 0.1228 0.073 Uiso 1 1 calc R A .
C4 C 0.9169(10) -0.1017(6) -0.0059(7) 0.052(2) Uani 1 1 d . A .
C5 C 1.0166(13) -0.1852(8) -0.0654(10) 0.084(4) Uani 1 1 d . . .
H5A H 1.0105 -0.1950 -0.1289 0.101 Uiso 1 1 calc R A .
C6 C 1.1216(14) -0.2520(8) -0.0321(12) 0.096(4) Uani 1 1 d . A .
H6A H 1.1882 -0.3096 -0.0717 0.115 Uiso 1 1 calc R . .
C7 C 0.7757(9) -0.0230(6) -0.1254(7) 0.0490(19) Uani 1 1 d . . .
C8 C 0.6355(9) 0.0595(6) -0.1096(6) 0.0450(17) Uani 1 1 d . . .
C9 C 0.5943(9) 0.0912(6) -0.0078(6) 0.0463(18) Uani 1 1 d . . .
C10 C 0.4626(9) 0.1725(6) 0.0542(6) 0.0443(17) Uani 1 1 d . . .
C11 C 0.2529(9) 0.2612(6) -0.3856(6) 0.0426(17) Uani 1 1 d . . .
C12 C 0.3946(10) 0.1952(7) -0.4120(6) 0.050(2) Uani 1 1 d . . .
H12A H 0.4449 0.1741 -0.4792 0.060 Uiso 1 1 calc R . .
C13 C 0.4646(9) 0.1593(7) -0.3410(6) 0.0486(19) Uani 1 1 d . . .
H13A H 0.5618 0.1123 -0.3594 0.058 Uiso 1 1 calc R . .
C14 C 0.3938(9) 0.1913(6) -0.2441(5) 0.0421(16) Uani 1 1 d . . .
C15 C 0.2531(9) 0.2573(6) -0.2181(6) 0.0471(19) Uani 1 1 d . . .
H15A H 0.2035 0.2790 -0.1510 0.057 Uiso 1 1 calc R . .
C16 C 0.1818(10) 0.2928(7) -0.2882(6) 0.0495(19) Uani 1 1 d . . .
H16A H 0.0840 0.3390 -0.2694 0.059 Uiso 1 1 calc R . .
C17 C 0.6055(11) 0.1012(9) 0.2955(8) 0.073(3) Uani 1 1 d . . .
H17A H 0.5523 0.0690 0.2691 0.087 Uiso 1 1 calc R . .
C18 C 0.7228(13) 0.0402(11) 0.3249(9) 0.086(4) Uani 1 1 d . . .
H18A H 0.7451 -0.0317 0.3222 0.103 Uiso 1 1 calc R . .
C19 C 0.8030(14) 0.0823(12) 0.3564(10) 0.090(4) Uani 1 1 d . . .
H19A H 0.8876 0.0402 0.3727 0.108 Uiso 1 1 calc R . .
C20 C 0.7667(13) 0.1901(13) 0.3669(9) 0.090(4) Uani 1 1 d . . .
C21 C 0.8390(17) 0.2495(19) 0.4010(13) 0.126(7) Uani 1 1 d . . .
H21A H 0.9249 0.2130 0.4190 0.152 Uiso 1 1 calc R . .
C22 C 0.800(2) 0.3485(19) 0.4101(15) 0.131(8) Uani 1 1 d . . .
H22A H 0.8520 0.3822 0.4357 0.157 Uiso 1 1 calc R . .
C23 C 0.6783(18) 0.4012(13) 0.3804(11) 0.097(4) Uani 1 1 d . . .
C24 C 0.627(3) 0.5047(18) 0.3862(13) 0.139(7) Uani 1 1 d . . .
H24A H 0.6768 0.5404 0.4118 0.167 Uiso 1 1 calc R . .
C25 C 0.508(3) 0.5593(12) 0.3574(15) 0.136(7) Uani 1 1 d . . .
H25A H 0.4779 0.6315 0.3611 0.163 Uiso 1 1 calc R . .
C26 C 0.432(2) 0.5067(10) 0.3221(11) 0.104(5) Uani 1 1 d . . .
H26A H 0.3489 0.5439 0.3012 0.125 Uiso 1 1 calc R . .
C27 C 0.5942(13) 0.3548(11) 0.3448(8) 0.077(3) Uani 1 1 d . . .
C28 C 0.6403(10) 0.2455(9) 0.3368(7) 0.065(3) Uani 1 1 d . . .

loop_
_atom_site_aniso_label
_atom_site_aniso_U_11
_atom_site_aniso_U_22
_atom_site_aniso_U_33
_atom_site_aniso_U_23
_atom_site_aniso_U_13
_atom_site_aniso_U_12
Yb1 0.0495(2) 0.0435(2) 0.0300(2) -0.00362(13) -0.01600(15) 0.00486(15)
S1' 0.056(3) 0.043(3) 0.069(5) 0.002(3) -0.020(3) -0.011(2)
S1 0.042(3) 0.041(3) 0.058(4) 0.009(3) -0.012(3) -0.002(2)
S2 0.0475(11) 0.0881(17) 0.0324(10) 0.0048(10) -0.0171(9) -0.0118(11)
O1W 0.102(6) 0.080(5) 0.065(5) -0.024(4) -0.031(4) 0.045(5)
O2W 0.081(5) 0.091(6) 0.087(6) -0.023(4) -0.049(5) 0.018(4)
O3W 0.081(4) 0.063(4) 0.047(4) -0.005(3) -0.013(3) -0.028(3)
O3 0.062(3) 0.047(3) 0.031(3) -0.007(2) -0.011(3) 0.000(3)
O4' 0.055(8) 0.072(10) 0.082(11) -0.003(8) -0.007(8) 0.003(7)
O4 0.086(13) 0.079(12) 0.098(15) -0.011(10) -0.033(11) 0.030(10)
O4W 0.218(11) 0.042(4) 0.040(4) 0.006(3) -0.016(5) -0.020(5)
O2 0.059(4) 0.075(5) 0.053(4) -0.012(3) -0.022(3) 0.001(3)
O5' 0.060(11) 0.066(15) 0.072(10) 0.036(9) -0.012(9) -0.006(9)
O5 0.048(9) 0.14(2) 0.061(11) 0.024(12) 0.001(8) 0.020(10)
O5W 0.40(3) 0.115(11) 0.29(2) -0.005(12) -0.28(2) 0.024(14)
O1 0.073(5) 0.087(6) 0.057(4) -0.031(4) -0.007(4) -0.006(4)
O6' 0.096(17) 0.061(11) 0.17(3) 0.032(13) -0.077(19) -0.034(11)
O6 0.13(3) 0.049(16) 0.26(6) 0.05(3) -0.09(4) -0.042(19)
O6W 0.162(11) 0.106(10) 0.248(17) -0.017(10) -0.123(12) 0.015(8)
O7W' 0.32(4) 0.73(9) 0.15(2) 0.25(4) -0.16(3) -0.46(6)
O7W 0.051(10) 0.55(6) 0.24(3) 0.35(4) 0.076(14) 0.12(2)
O7 0.191(11) 0.229(14) 0.072(6) -0.078(8) -0.078(7) 0.155(11)
O8 0.243(14) 0.39(2) 0.142(10) 0.177(13) -0.156(11) -0.269(17)
O9 0.060(4) 0.101(5) 0.025(3) 0.001(3) -0.015(3) -0.025(4)
N1 0.047(4) 0.050(4) 0.040(3) 0.001(3) -0.024(3) -0.006(3)
N2 0.053(4) 0.045(4) 0.050(4) 0.007(3) -0.023(3) -0.015(3)
N3 0.053(4) 0.044(4) 0.058(5) -0.007(3) -0.012(4) -0.005(3)
N4 0.049(4) 0.040(4) 0.047(4) -0.002(3) -0.017(3) -0.009(3)
N5 0.048(4) 0.066(5) 0.050(4) 0.005(3) -0.021(3) -0.008(4)
N6 0.090(6) 0.082(7) 0.075(6) 0.021(5) -0.030(5) -0.044(6)
C1 0.058(6) 0.043(5) 0.092(8) 0.031(5) -0.020(6) -0.012(4)
C2 0.059(6) 0.057(6) 0.088(8) 0.018(5) -0.029(6) -0.011(5)
C3 0.059(5) 0.044(5) 0.075(7) 0.008(4) -0.027(5) -0.006(4)
C4 0.045(4) 0.037(4) 0.064(6) 0.011(4) -0.012(4) -0.004(3)
C5 0.073(7) 0.057(6) 0.089(9) -0.016(6) -0.002(6) 0.006(5)
C6 0.082(8) 0.042(6) 0.129(12) -0.001(6) -0.012(8) 0.011(5)
C7 0.049(4) 0.040(4) 0.052(5) -0.005(3) -0.012(4) -0.008(3)
C8 0.044(4) 0.043(4) 0.050(4) 0.002(3) -0.018(4) -0.012(3)
C9 0.042(4) 0.044(4) 0.051(5) -0.004(3) -0.012(4) -0.009(3)
C10 0.042(4) 0.048(4) 0.041(4) 0.007(3) -0.012(3) -0.012(3)
C11 0.045(4) 0.050(4) 0.034(4) 0.002(3) -0.015(3) -0.014(3)
C12 0.053(5) 0.062(5) 0.030(4) -0.006(3) -0.014(3) -0.006(4)
C13 0.041(4) 0.063(5) 0.036(4) -0.007(3) -0.010(3) -0.004(4)
C14 0.058(5) 0.041(4) 0.035(4) 0.007(3) -0.023(3) -0.016(3)
C15 0.047(4) 0.057(5) 0.030(4) -0.007(3) -0.013(3) 0.000(4)
C16 0.053(5) 0.055(5) 0.034(4) -0.002(3) -0.014(4) -0.006(4)
C17 0.059(6) 0.080(7) 0.060(6) 0.000(5) -0.026(5) 0.017(5)
C18 0.067(7) 0.090(9) 0.084(8) 0.008(6) -0.037(6) 0.016(6)
C19 0.065(7) 0.103(11) 0.087(9) 0.020(7) -0.033(7) 0.000(7)
C20 0.060(6) 0.157(14) 0.065(7) 0.024(8) -0.032(6) -0.039(8)
C21 0.071(9) 0.24(2) 0.095(11) 0.031(15) -0.050(8) -0.057(13)
C22 0.106(13) 0.20(2) 0.133(15) 0.019(16) -0.063(12) -0.094(15)
C23 0.116(11) 0.107(11) 0.101(10) 0.020(8) -0.046(9) -0.073(10)
C24 0.19(2) 0.18(2) 0.110(13) 0.004(13) -0.060(13) -0.121(18)
C25 0.22(2) 0.071(10) 0.171(19) 0.036(10) -0.104(17) -0.081(13)
C26 0.163(14) 0.059(7) 0.098(10) 0.015(6) -0.046(10) -0.043(9)
C27 0.069(6) 0.121(10) 0.059(6) 0.029(6) -0.023(5) -0.059(7)
C28 0.048(5) 0.096(8) 0.041(5) 0.011(5) -0.006(4) -0.018(5)

loop_
_atom_type_symbol
_atom_type_description
_atom_type_scat_dispersion_real
_atom_type_scat_dispersion_imag
_atom_type_scat_source
C C 0.0033 0.0016 'International Tables Vol C Tables 4.2.6.8 and 6.1.1.4'
H H 0.0000 0.0000 'International Tables Vol C Tables 4.2.6.8 and 6.1.1.4'
N N 0.0061 0.0033 'International Tables Vol C Tables 4.2.6.8 and 6.1.1.4'
O O 0.0106 0.0060 'International Tables Vol C Tables 4.2.6.8 and 6.1.1.4'
S S 0.1246 0.1234 'International Tables Vol C Tables 4.2.6.8 and 6.1.1.4'
Yb Yb -0.3850 5.5486 'International Tables Vol C Tables 4.2.6.8 and 6.1.1.4'

loop_
_geom_angle_atom_site_label_1
_geom_angle_atom_site_label_2
_geom_angle_atom_site_label_3
_geom_angle
_geom_angle_site_symmetry_1
_geom_angle_site_symmetry_3
O3 Yb1 O9 138.8(2) . 1_556
O3 Yb1 O4W 75.1(2) . .
O9 Yb1 O4W 141.7(3) 1_556 .
O3 Yb1 O3W 76.3(2) . .
O9 Yb1 O3W 73.1(2) 1_556 .
O4W Yb1 O3W 144.5(3) . .
O3 Yb1 O1W 142.5(2) . .
O9 Yb1 O1W 75.9(3) 1_556 .
O4W Yb1 O1W 79.9(3) . .
O3W Yb1 O1W 112.3(3) . .
O3 Yb1 O2W 77.2(2) . .
O9 Yb1 O2W 118.9(3) 1_556 .
O4W Yb1 O2W 79.2(4) . .
O3W Yb1 O2W 74.3(3) . .
O1W Yb1 O2W 70.9(3) . .
O3 Yb1 N5 73.5(2) . .
O9 Yb1 N5 76.5(2) 1_556 .
O4W Yb1 N5 107.4(3) . .
O3W Yb1 N5 83.9(3) . .
O1W Yb1 N5 141.8(3) . .
O2W Yb1 N5 146.9(3) . .
O3 Yb1 N6 116.7(3) . .
O9 Yb1 N6 73.6(3) 1_556 .
O4W Yb1 N6 73.8(3) . .
O3W Yb1 N6 139.0(3) . .
O1W Yb1 N6 81.6(4) . .
O2W Yb1 N6 144.3(3) . .
N5 Yb1 N6 65.5(3) . .
O4' S1' O5' 112.1(18) . .
O4' S1' O6' 110.6(13) . .
O5' S1' O6' 113(2) . .
O4' S1' C1 112.9(10) . .
O5' S1' C1 107.1(16) . .
O6' S1' C1 100.9(10) . .
O5 S1 O6 112(3) . .
O5 S1 O4 114.3(17) . .
O6 S1 O4 114(2) . .
O5 S1 C1 105.7(9) . .
O6 S1 C1 95(2) . .
O4 S1 C1 113.4(9) . .
O8 S2 O7 115.7(10) . .
O8 S2 O9 108.8(7) . .
O7 S2 O9 111.1(7) . .
O8 S2 C11 105.9(5) . .
O7 S2 C11 108.5(5) . .
O9 S2 C11 106.2(4) . .
C10 O3 Yb1 138.9(5) . .
S2 O9 Yb1 151.6(4) . 1_554
N2 N1 C14 120.3(6) . .
C8 N2 N1 116.5(7) . .
N4 N3 C7 111.4(7) . .
N4 N3 C4 117.7(8) . .
C7 N3 C4 130.9(8) . .
C9 N4 N3 108.7(7) . .
C28 N5 C17 116.8(9) . .
C28 N5 Yb1 121.0(7) . .
C17 N5 Yb1 121.9(7) . .
C27 N6 C26 117.8(12) . .
C27 N6 Yb1 118.4(8) . .
C26 N6 Yb1 123.7(10) . .
C2 C1 C6 120.7(10) . .
C2 C1 S1' 131.0(11) . .
C6 C1 S1' 108.0(10) . .
C2 C1 S1 111.2(10) . .
C6 C1 S1 128.1(10) . .
S1' C1 S1 20.5(2) . .
C1 C2 C3 119.4(12) . .
C4 C3 C2 119.5(10) . .
C3 C4 N3 117.9(8) . .
C3 C4 C5 120.5(9) . .
N3 C4 C5 121.6(10) . .
C6 C5 C4 119.7(13) . .
C5 C6 C1 120.1(11) . .
O1 C7 N3 124.2(8) . .
O1 C7 C8 130.4(9) . .
N3 C7 C8 105.3(7) . .
N2 C8 C9 138.0(8) . .
N2 C8 C7 117.5(8) . .
C9 C8 C7 104.5(7) . .
N4 C9 C8 110.1(7) . .
N4 C9 C10 118.7(7) . .
C8 C9 C10 131.2(7) . .
O2 C10 O3 128.4(8) . .
O2 C10 C9 115.9(8) . .
O3 C10 C9 115.6(7) . .
C16 C11 C12 119.5(7) . .
C16 C11 S2 118.4(6) . .
C12 C11 S2 122.0(6) . .
C13 C12 C11 120.2(7) . .
C12 C13 C14 120.2(7) . .
C15 C14 C13 119.5(7) . .
C15 C14 N1 116.5(7) . .
C13 C14 N1 124.0(7) . .
C14 C15 C16 120.8(7) . .
C15 C16 C11 119.9(8) . .
N5 C17 C18 124.1(13) . .
C19 C18 C17 119.4(14) . .
C18 C19 C20 121.6(11) . .
C21 C20 C19 129.7(14) . .
C21 C20 C28 116.2(15) . .
C19 C20 C28 114.1(12) . .
C22 C21 C20 127.1(16) . .
C21 C22 C23 116.1(17) . .
C27 C23 C24 114.3(15) . .
C27 C23 C22 124.2(16) . .
C24 C23 C22 121.5(16) . .
C25 C24 C23 123.3(16) . .
C24 C25 C26 118.5(16) . .
N6 C26 C25 121.0(16) . .
N6 C27 C23 125.0(14) . .
N6 C27 C28 117.1(10) . .
C23 C27 C28 117.9(12) . .
N5 C28 C20 124.0(12) . .
N5 C28 C27 117.6(9) . .
C20 C28 C27 118.4(12) . .

loop_
_geom_bond_atom_site_label_1
_geom_bond_atom_site_label_2
_geom_bond_distance
_geom_bond_site_symmetry_2
Yb1 O3 2.277(5) .
Yb1 O9 2.291(5) 1_556
Yb1 O4W 2.294(7) .
Yb1 O3W 2.297(7) .
Yb1 O1W 2.337(6) .
Yb1 O2W 2.364(8) .
Yb1 N5 2.431(7) .
Yb1 N6 2.498(10) .
S1' O4' 1.442(18) .
S1' O5' 1.43(3) .
S1' O6' 1.45(2) .
S1' C1 1.693(12) .
S1 O5 1.430(18) .
S1 O6 1.45(4) .
S1 O4 1.45(2) .
S1 C1 1.856(13) .
S2 O8 1.399(12) .
S2 O7 1.400(10) .
S2 O9 1.418(6) .
S2 C11 1.755(8) .
O3 C10 1.249(10) .
O2 C10 1.242(10) .
O1 C7 1.248(10) .
O9 Yb1 2.291(5) 1_554
N1 N2 1.339(9) .
N1 C14 1.405(9) .
N2 C8 1.290(10) .
N3 N4 1.374(9) .
N3 C7 1.378(11) .
N3 C4 1.396(11) .
N4 C9 1.327(10) .
N5 C28 1.330(13) .
N5 C17 1.330(13) .
N6 C27 1.343(15) .
N6 C26 1.343(15) .
C1 C2 1.360(15) .
C1 C6 1.394(19) .
C2 C3 1.403(13) .
C3 C4 1.364(14) .
C4 C5 1.399(13) .
C5 C6 1.351(17) .
C7 C8 1.469(11) .
C8 C9 1.443(11) .
C9 C10 1.509(11) .
C11 C16 1.379(10) .
C11 C12 1.371(11) .
C12 C13 1.384(11) .
C13 C14 1.373(10) .
C14 C15 1.365(11) .
C15 C16 1.381(11) .
C17 C18 1.379(13) .
C18 C19 1.304(19) .
C19 C20 1.43(2) .
C20 C21 1.43(2) .
C20 C28 1.432(15) .
C21 C22 1.31(3) .
C22 C23 1.38(2) .
C23 C27 1.410(17) .
C23 C24 1.36(2) .
C24 C25 1.36(3) .
C25 C26 1.41(2) .
C27 C28 1.440(17) .
